data_4110776
loop_
_publ_author_name
'Haile Zhang'
'Maria Mifsud'
'Fujie Tanaka'
'Carlos F. Barbas'

_publ_section_title
;
 3-Pyrrolidinecarboxylic Acid for Direct Catalytic
 Asymmetricanti-Mannich-Type Reactions of Unmodified Ketones
;
_journal_name_full 'Journal of the American Chemical Society'
_journal_page_first 9630
_journal_page_last 9631
_journal_paper_doi 10.1021/ja062950b
_journal_volume 128
_journal_year 2006
_chemical_formula_sum 'C19 H27 N O4'
_chemical_formula_weight 333.42
_chemical_name_systematic
; 
 ? 
;
_space_group_IT_number 19
_symmetry_cell_setting orthorhombic
_symmetry_space_group_name_Hall 'P 2ac 2ab'
_symmetry_space_group_name_H-M 'P 21 21 21'
_atom_sites_solution_hydrogens geom
_atom_sites_solution_primary direct
_atom_sites_solution_secondary difmap
_audit_creation_method SHELXL-97
_cell_angle_alpha 90.00
_cell_angle_beta 90.00
_cell_angle_gamma 90.00
_cell_formula_units_Z 4
_cell_length_a 8.5930(17)
_cell_length_b 12.377(3)
_cell_length_c 17.909(4)
_cell_measurement_reflns_used 1967
_cell_measurement_temperature 296(2)
_cell_measurement_theta_max 22.5
_cell_measurement_theta_min 3.5
_cell_volume 1904.7(7)
_computing_cell_refinement 'Bruker SAINT+'
_computing_data_collection 'Bruker SMART'
_computing_data_reduction 'Bruker SAINT+'
_computing_molecular_graphics 'Bruker SHELXTL'
_computing_publication_material 'Bruker SHELXTL'
_computing_structure_refinement 'SHELXL-97 (Sheldrick, 1997)'
_computing_structure_solution 'SHELXS-97 (Sheldrick, 1997)'
_diffrn_ambient_temperature 296(2)
_diffrn_measured_fraction_theta_full 1.000
_diffrn_measured_fraction_theta_max 1.000
_diffrn_measurement_device_type 'CCD area detector'
_diffrn_measurement_method 'phi and omega scans'
_diffrn_radiation_monochromator graphite
_diffrn_radiation_source 'fine-focus sealed tube'
_diffrn_radiation_type MoK\a
_diffrn_radiation_wavelength 0.71073
_diffrn_reflns_av_R_equivalents 0.0352
_diffrn_reflns_av_sigmaI/netI 0.0310
_diffrn_reflns_limit_h_max 10
_diffrn_reflns_limit_h_min -7
_diffrn_reflns_limit_k_max 15
_diffrn_reflns_limit_k_min -13
_diffrn_reflns_limit_l_max 19
_diffrn_reflns_limit_l_min -22
_diffrn_reflns_number 15183
_diffrn_reflns_theta_full 25.99
_diffrn_reflns_theta_max 25.99
_diffrn_reflns_theta_min 2.00
_diffrn_standards_decay_% 1
_exptl_absorpt_coefficient_mu 0.081
_exptl_absorpt_correction_T_max 0.9872
_exptl_absorpt_correction_T_min 0.9777
_exptl_absorpt_correction_type multi-scan
_exptl_absorpt_process_details 'SADABS (Sheldrick, 1999)'
_exptl_crystal_colour Colorless
_exptl_crystal_density_diffrn 1.163
_exptl_crystal_density_meas 0
_exptl_crystal_description Parallelepiped
_exptl_crystal_F_000 720
_exptl_crystal_size_max 0.28
_exptl_crystal_size_mid 0.22
_exptl_crystal_size_min 0.16
_refine_diff_density_max 0.242
_refine_diff_density_min -0.182
_refine_diff_density_rms 0.025
_refine_ls_abs_structure_details 'Flack H D (1983), Acta Cryst. A39, 876-881'
_refine_ls_abs_structure_Flack 0.0(14)
_refine_ls_extinction_method none
_refine_ls_goodness_of_fit_ref 1.035
_refine_ls_hydrogen_treatment mixed
_refine_ls_matrix_type full
_refine_ls_number_parameters 221
_refine_ls_number_reflns 3738
_refine_ls_number_restraints 0
_refine_ls_restrained_S_all 1.035
_refine_ls_R_factor_all 0.0626
_refine_ls_R_factor_gt 0.0425
_refine_ls_shift/su_max 0.001
_refine_ls_shift/su_mean 0.000
_refine_ls_structure_factor_coef Fsqd
_refine_ls_weighting_details 'calc w=1/[\s^2^(Fo^2^)+(0.0540P)^2^+0.1000P] where P=(Fo^2^+2Fc^2^)/3'
_refine_ls_weighting_scheme calc
_refine_ls_wR_factor_gt 0.1002
_refine_ls_wR_factor_ref 0.1102
_reflns_number_gt 2777
_reflns_number_total 3738
_reflns_threshold_expression >2sigma(I)
_cod_data_source_file ja062950bsi20060505_030058.cif
_cod_data_source_block zhl1
_cod_database_code 4110776

loop_
_symmetry_equiv_pos_as_xyz
'x, y, z'
'-x+1/2, -y, z+1/2'
'-x, y+1/2, -z+1/2'
'x+1/2, -y+1/2, -z'

loop_
_atom_site_label
_atom_site_type_symbol
_atom_site_fract_x
_atom_site_fract_y
_atom_site_fract_z
_atom_site_U_iso_or_equiv
_atom_site_adp_type
_atom_site_occupancy
_atom_site_symmetry_multiplicity
_atom_site_calc_flag
_atom_site_refinement_flags
O1 O 0.8164(2) 0.94761(14) 0.82476(9) 0.0803(5) Uani 1 1 d .
O2 O 0.6428(2) 0.73573(16) 0.76055(10) 0.0863(5) Uani 1 1 d .
O3 O 0.48826(17) 0.82671(13) 0.84032(7) 0.0648(4) Uani 1 1 d .
O4 O 1.0480(2) 0.28912(14) 0.93272(10) 0.0891(6) Uani 1 1 d .
N1 N 0.86860(19) 0.71040(14) 0.86480(9) 0.0595(5) Uani 1 1 d .
H1 H 0.9335 0.7503 0.8408 0.071 Uiso 1 1 calc R
C1 C 0.7964(2) 0.95386(18) 0.89148(12) 0.0594(5) Uani 1 1 d .
C2 C 0.8261(3) 1.0543(2) 0.93453(14) 0.0798(7) Uani 1 1 d .
H2A H 0.7283 1.0832 0.9528 0.096 Uiso 1 1 calc R
H2B H 0.8731 1.1080 0.9021 0.096 Uiso 1 1 calc R
C3 C 0.9343(3) 1.0318(2) 1.00042(15) 0.0852(8) Uani 1 1 d .
H3A H 1.0363 1.0117 0.9818 0.102 Uiso 1 1 calc R
H3B H 0.9457 1.0969 1.0300 0.102 Uiso 1 1 calc R
C4 C 0.8719(3) 0.9424(2) 1.04894(13) 0.0775(7) Uani 1 1 d .
H4A H 0.7742 0.9650 1.0711 0.093 Uiso 1 1 calc R
H4B H 0.9449 0.9279 1.0890 0.093 Uiso 1 1 calc R
C5 C 0.8462(3) 0.84015(19) 1.00414(12) 0.0674(6) Uani 1 1 d .
H5A H 0.8001 0.7857 1.0362 0.081 Uiso 1 1 calc R
H5B H 0.9460 0.8130 0.9872 0.081 Uiso 1 1 calc R
C6 C 0.7402(2) 0.85779(16) 0.93630(11) 0.0546(5) Uani 1 1 d .
H6 H 0.6368 0.8762 0.9555 0.066 Uiso 1 1 calc R
C7 C 0.7216(2) 0.75608(17) 0.88860(11) 0.0547(5) Uani 1 1 d .
H7 H 0.6716 0.7018 0.9204 0.066 Uiso 1 1 calc R
C8 C 0.6151(2) 0.77180(19) 0.82084(13) 0.0605(5) Uani 1 1 d .
C9 C 0.3681(3) 0.8560(2) 0.78430(12) 0.0695(6) Uani 1 1 d .
C10 C 0.4365(4) 0.9258(3) 0.72475(16) 0.1036(10) Uani 1 1 d .
H10A H 0.5097 0.8845 0.6960 0.124 Uiso 1 1 calc R
H10B H 0.4888 0.9861 0.7473 0.124 Uiso 1 1 calc R
H10C H 0.3551 0.9517 0.6927 0.124 Uiso 1 1 calc R
C11 C 0.2538(4) 0.9192(4) 0.83078(17) 0.1263(13) Uani 1 1 d .
H11A H 0.3057 0.9799 0.8530 0.152 Uiso 1 1 calc R
H11B H 0.2125 0.8736 0.8693 0.152 Uiso 1 1 calc R
H11C H 0.1705 0.9444 0.7996 0.152 Uiso 1 1 calc R
C12 C 0.2943(4) 0.7563(3) 0.7542(2) 0.1223(12) Uani 1 1 d .
H12A H 0.2634 0.7105 0.7949 0.147 Uiso 1 1 calc R
H12B H 0.3674 0.7186 0.7232 0.147 Uiso 1 1 calc R
H12C H 0.2045 0.7755 0.7253 0.147 Uiso 1 1 calc R
C13 C 0.9075(2) 0.60256(17) 0.87995(11) 0.0502(5) Uani 1 1 d .
C14 C 0.9934(2) 0.54310(17) 0.82925(10) 0.0537(5) Uani 1 1 d .
H14 H 1.0192 0.5742 0.7836 0.064 Uiso 1 1 calc R
C15 C 1.0421(2) 0.43880(18) 0.84425(11) 0.0599(6) Uani 1 1 d .
H15 H 1.1004 0.4010 0.8092 0.072 Uiso 1 1 calc R
C16 C 1.0040(3) 0.39127(18) 0.91117(12) 0.0620(5) Uani 1 1 d .
C17 C 0.9178(3) 0.4494(2) 0.96212(13) 0.0671(6) Uani 1 1 d .
H17 H 0.8914 0.4177 1.0075 0.081 Uiso 1 1 calc R
C18 C 0.8701(3) 0.55332(18) 0.94741(12) 0.0607(5) Uani 1 1 d .
H18 H 0.8124 0.5909 0.9828 0.073 Uiso 1 1 calc R
C19 C 1.1565(4) 0.2352(2) 0.88795(19) 0.1062(10) Uani 1 1 d .
H19A H 1.2440 0.2816 0.8789 0.127 Uiso 1 1 calc R
H19B H 1.1090 0.2162 0.8413 0.127 Uiso 1 1 calc R
H19C H 1.1909 0.1709 0.9129 0.127 Uiso 1 1 calc R

loop_
_atom_site_aniso_label
_atom_site_aniso_U_11
_atom_site_aniso_U_22
_atom_site_aniso_U_33
_atom_site_aniso_U_23
_atom_site_aniso_U_13
_atom_site_aniso_U_12
O1 0.0947(12) 0.0875(11) 0.0588(10) 0.0100(9) 0.0111(9) -0.0086(10)
O2 0.0820(11) 0.1107(14) 0.0663(10) -0.0152(10) -0.0085(9) 0.0185(10)
O3 0.0480(8) 0.0846(11) 0.0617(9) 0.0096(8) -0.0061(7) 0.0061(8)
O4 0.0987(13) 0.0629(11) 0.1056(13) 0.0141(10) 0.0253(11) 0.0154(9)
N1 0.0478(9) 0.0608(11) 0.0700(11) 0.0136(9) 0.0132(9) 0.0026(8)
C1 0.0479(11) 0.0693(14) 0.0609(13) 0.0088(12) -0.0024(10) 0.0051(11)
C2 0.0856(18) 0.0700(16) 0.0837(16) 0.0034(14) -0.0016(14) -0.0043(14)
C3 0.0806(17) 0.0901(19) 0.0851(17) -0.0167(16) -0.0121(15) -0.0012(15)
C4 0.0746(15) 0.0937(18) 0.0642(13) -0.0082(14) -0.0098(13) 0.0211(15)
C5 0.0679(14) 0.0785(15) 0.0557(12) 0.0038(12) -0.0066(11) 0.0118(12)
C6 0.0438(11) 0.0667(13) 0.0533(11) 0.0064(10) 0.0054(9) 0.0080(9)
C7 0.0446(10) 0.0623(13) 0.0572(12) 0.0120(10) 0.0035(9) 0.0031(9)
C8 0.0543(12) 0.0667(14) 0.0603(13) 0.0051(11) -0.0017(11) -0.0007(11)
C9 0.0557(12) 0.0897(17) 0.0630(13) 0.0155(12) -0.0116(11) 0.0066(13)
C10 0.0916(19) 0.125(3) 0.094(2) 0.0425(18) -0.0071(16) 0.0079(18)
C11 0.089(2) 0.203(4) 0.087(2) 0.011(2) -0.0138(16) 0.068(2)
C12 0.097(2) 0.123(3) 0.147(3) 0.015(2) -0.060(2) -0.019(2)
C13 0.0409(10) 0.0587(12) 0.0511(11) 0.0018(10) -0.0020(8) -0.0051(9)
C14 0.0511(10) 0.0652(13) 0.0447(10) 0.0013(10) -0.0012(9) -0.0082(11)
C15 0.0565(12) 0.0620(14) 0.0613(13) -0.0129(11) 0.0019(10) -0.0043(10)
C16 0.0577(12) 0.0540(13) 0.0743(14) 0.0033(11) 0.0048(12) -0.0027(11)
C17 0.0683(15) 0.0704(15) 0.0626(13) 0.0161(12) 0.0116(11) 0.0023(13)
C18 0.0559(12) 0.0690(14) 0.0570(11) 0.0036(11) 0.0112(10) 0.0065(11)
C19 0.095(2) 0.0733(18) 0.150(3) 0.0094(19) 0.028(2) 0.0243(16)

loop_
_atom_type_symbol
_atom_type_description
_atom_type_scat_dispersion_real
_atom_type_scat_dispersion_imag
_atom_type_scat_source
C C 0.0033 0.0016 'International Tables Vol C Tables 4.2.6.8 and 6.1.1.4'
H H 0.0000 0.0000 'International Tables Vol C Tables 4.2.6.8 and 6.1.1.4'
N N 0.0061 0.0033 'International Tables Vol C Tables 4.2.6.8 and 6.1.1.4'
O O 0.0106 0.0060 'International Tables Vol C Tables 4.2.6.8 and 6.1.1.4'

loop_
_geom_angle_atom_site_label_1
_geom_angle_atom_site_label_2
_geom_angle_atom_site_label_3
_geom_angle
C8 O3 C9 121.13(16)
C16 O4 C19 117.5(2)
C13 N1 C7 121.50(16)
O1 C1 C2 122.8(2)
O1 C1 C6 121.3(2)
C2 C1 C6 115.92(19)
C1 C2 C3 110.7(2)
C4 C3 C2 111.3(2)
C3 C4 C5 111.1(2)
C4 C5 C6 112.79(19)
C1 C6 C7 112.56(17)
C1 C6 C5 110.05(18)
C7 C6 C5 112.80(17)
N1 C7 C6 113.21(16)
N1 C7 C8 109.73(17)
C6 C7 C8 113.61(17)
O2 C8 O3 126.3(2)
O2 C8 C7 123.4(2)
O3 C8 C7 110.27(18)
O3 C9 C12 109.8(2)
O3 C9 C10 110.5(2)
C12 C9 C10 112.9(3)
O3 C9 C11 101.93(18)
C12 C9 C11 110.6(3)
C10 C9 C11 110.6(3)
C14 C13 C18 117.42(19)
C14 C13 N1 120.46(18)
C18 C13 N1 122.01(18)
C13 C14 C15 122.06(18)
C16 C15 C14 119.8(2)
C15 C16 O4 124.9(2)
C15 C16 C17 118.8(2)
O4 C16 C17 116.3(2)
C18 C17 C16 121.5(2)
C17 C18 C13 120.5(2)

loop_
_geom_bond_atom_site_label_1
_geom_bond_atom_site_label_2
_geom_bond_distance
O1 C1 1.210(2)
O2 C8 1.193(3)
O3 C8 1.331(3)
O3 C9 1.484(2)
O4 C16 1.375(3)
O4 C19 1.399(3)
N1 C13 1.402(3)
N1 C7 1.448(3)
C1 C2 1.485(3)
C1 C6 1.514(3)
C2 C3 1.528(4)
C3 C4 1.506(4)
C4 C5 1.514(3)
C5 C6 1.534(3)
C6 C7 1.530(3)
C7 C8 1.532(3)
C9 C12 1.488(4)
C9 C10 1.493(4)
C9 C11 1.506(4)
C13 C14 1.382(3)
C13 C18 1.391(3)
C14 C15 1.383(3)
C15 C16 1.375(3)
C16 C17 1.378(3)
C17 C18 1.375(3)

loop_
_geom_torsion_atom_site_label_1
_geom_torsion_atom_site_label_2
_geom_torsion_atom_site_label_3
_geom_torsion_atom_site_label_4
_geom_torsion
O1 C1 C2 C3 -127.0(3)
C6 C1 C2 C3 52.4(3)
C1 C2 C3 C4 -54.6(3)
C2 C3 C4 C5 56.8(3)
C3 C4 C5 C6 -55.3(3)
O1 C1 C6 C7 2.8(3)
C2 C1 C6 C7 -176.66(18)
O1 C1 C6 C5 129.5(2)
C2 C1 C6 C5 -49.9(2)
C4 C5 C6 C1 50.2(2)
C4 C5 C6 C7 176.80(19)
C13 N1 C7 C6 124.53(19)
C13 N1 C7 C8 -107.4(2)
C1 C6 C7 N1 70.8(2)
C5 C6 C7 N1 -54.4(2)
C1 C6 C7 C8 -55.2(2)
C5 C6 C7 C8 179.55(17)
C9 O3 C8 O2 -4.4(4)
C9 O3 C8 C7 177.99(17)
N1 C7 C8 O2 10.6(3)
C6 C7 C8 O2 138.4(2)
N1 C7 C8 O3 -171.75(17)
C6 C7 C8 O3 -43.9(2)
C8 O3 C9 C12 64.7(3)
C8 O3 C9 C10 -60.5(3)
C8 O3 C9 C11 -178.0(2)
C7 N1 C13 C14 144.99(19)
C7 N1 C13 C18 -38.9(3)
C18 C13 C14 C15 -0.4(3)
N1 C13 C14 C15 175.93(19)
C13 C14 C15 C16 0.5(3)
C14 C15 C16 O4 -178.8(2)
C14 C15 C16 C17 -0.2(3)
C19 O4 C16 C15 9.1(4)
C19 O4 C16 C17 -169.6(2)
C15 C16 C17 C18 -0.2(3)
O4 C16 C17 C18 178.6(2)
C16 C17 C18 C13 0.2(3)
C14 C13 C18 C17 0.0(3)
N1 C13 C18 C17 -176.2(2)
